data_4510278
loop_
_publ_author_name
'Gupta, Arvind K.'
'Srivastava, Anant Kumar'
'Mahawar, Indra Kumar'
'Boomishankar, Ramamoorthy'

_publ_section_title
;
 Discrete and Polymeric Cu(II) Complexes Derived from in Situ Generated
 Pyridyl-Functionalized Bis(amido)phosphate Ligands, [PO2(NHPy)2]&#x2212;
;
_journal_issue 4
_journal_name_full 'Crystal Growth &amp; Design'
_journal_page_first 1701
_journal_paper_doi 10.1021/cg401847w
_journal_volume 14
_journal_year 2014
_chemical_formula_sum 'C20 H22 Cu N8 O6 P2'
_chemical_formula_weight 595.93
_chemical_name_systematic
;
 ?
;
_space_group_crystal_system orthorhombic
_space_group_IT_number 66
_space_group_name_Hall '-C 2 2c'
_space_group_name_H-M_alt 'C c c m'
_symmetry_space_group_name_Hall '-C 2 2c'
_symmetry_space_group_name_H-M 'C c c m'
_atom_sites_solution_hydrogens mixed
_audit_creation_method SHELXL-2013
_cell_angle_alpha 90
_cell_angle_beta 90
_cell_angle_gamma 90
_cell_formula_units_Z 4
_cell_length_a 13.4495(14)
_cell_length_b 15.0521(16)
_cell_length_c 16.6729(17)
_cell_measurement_reflns_used 6988
_cell_measurement_temperature 100(2)
_cell_measurement_theta_max 28.05
_cell_measurement_theta_min 2.37
_cell_volume 3375.3(6)
_computing_cell_refinement 'Bruker SAINT'
_computing_data_collection 'Bruker APEX2'
_computing_data_reduction 'Bruker SAINT'
_computing_molecular_graphics 'Bruker SHELXTL'
_computing_publication_material 'Bruker SHELXTL'
_computing_structure_refinement 'SHELXL-2013 (Sheldrick, 2013)'
_computing_structure_solution 'SHELXS-97 (Sheldrick, 2008)'
_diffrn_ambient_temperature 100(2)
_diffrn_measured_fraction_theta_full 0.971
_diffrn_measured_fraction_theta_max 0.994
_diffrn_measurement_device_type 'Bruker APEX-II CCD'
_diffrn_measurement_method '\f and \w scans'
_diffrn_radiation_type MoK\a
_diffrn_radiation_wavelength 0.71073
_diffrn_reflns_av_R_equivalents 0.0353
_diffrn_reflns_av_unetI/netI 0.0182
_diffrn_reflns_Laue_measured_fraction_full 0.971
_diffrn_reflns_Laue_measured_fraction_max 0.994
_diffrn_reflns_limit_h_max 16
_diffrn_reflns_limit_h_min -16
_diffrn_reflns_limit_k_max 17
_diffrn_reflns_limit_k_min -17
_diffrn_reflns_limit_l_max 19
_diffrn_reflns_limit_l_min -14
_diffrn_reflns_number 16101
_diffrn_reflns_point_group_measured_fraction_full 0.971
_diffrn_reflns_point_group_measured_fraction_max 0.994
_diffrn_reflns_theta_full 25.242
_diffrn_reflns_theta_max 25.027
_diffrn_reflns_theta_min 4.192
_exptl_absorpt_coefficient_mu 0.782
_exptl_absorpt_correction_T_max 0.7457
_exptl_absorpt_correction_T_min 0.6579
_exptl_absorpt_correction_type multi-scan
_exptl_absorpt_process_details SADABS
_exptl_crystal_colour blue
_exptl_crystal_density_diffrn 1.173
_exptl_crystal_description prism
_exptl_crystal_F_000 1220
_exptl_crystal_size_max 0.18
_exptl_crystal_size_mid 0.15
_exptl_crystal_size_min 0.12
_platon_squeeze_details
;
;
_refine_diff_density_max 0.614
_refine_diff_density_min -0.656
_refine_diff_density_rms 0.108
_refine_ls_extinction_method none
_refine_ls_goodness_of_fit_ref 1.201
_refine_ls_hydrogen_treatment mixed
_refine_ls_matrix_type full
_refine_ls_number_parameters 91
_refine_ls_number_reflns 1541
_refine_ls_number_restraints 2
_refine_ls_restrained_S_all 1.204
_refine_ls_R_factor_all 0.0878
_refine_ls_R_factor_gt 0.0862
_refine_ls_shift/su_max 0.002
_refine_ls_shift/su_mean 0.000
_refine_ls_structure_factor_coef Fsqd
_refine_ls_weighting_details 'w=1/[\s^2^(Fo^2^)+53.0880P] where P=(Fo^2^+2Fc^2^)/3'
_refine_ls_weighting_scheme calc
_refine_ls_wR_factor_gt 0.1832
_refine_ls_wR_factor_ref 0.1838
_reflns_Friedel_coverage 0.000
_reflns_number_gt 1489
_reflns_number_total 1541
_reflns_threshold_expression 'I > 2\s(I)'
_cod_data_source_file compound_4a_sq.cif
_cod_data_source_block compound_4a
_cod_depositor_comments
;
The following automatic conversions were performed:

'_space_group_crystal_system' value 'Orthorhombic' changed to
'orthorhombic' according to
/usr/data/users/saulius/automatic-downloads/current/ACS/lib/dictionaries/cif_core.dic
dictionary named 'cif_core.dic' version 2.4.2 from 2011-04-26.

Automatic conversion script
Id: cif_fix_values 2281 2013-09-26 08:29:07Z andrius 

The following automatic conversions were performed:

'_exptl_absorpt_correction_type' value 'multi-scan'' was replaced
with the value 'multi-scan' as specified in the replacement file
'src/cod-tools/trunk/data/replacement-values/replacement_values.lst'.

Automatic conversion script
Id: cif_fix_values 5376 2017-05-30 11:51:03Z andrius 
;
_cod_database_code 4510278
_shelx_space_group_comment
;
The symmetry employed for this shelxl refinement is uniquely defined
by the following loop, which should always be used as a source of
symmetry information in preference to the above space-group names.
They are only intended as comments.
;
_shelxl_version_number 2013-3

loop_
_space_group_symop_operation_xyz
'x, y, z'
'-x, -y, z'
'-x, y, -z+1/2'
'x, -y, -z+1/2'
'x+1/2, y+1/2, z'
'-x+1/2, -y+1/2, z'
'-x+1/2, y+1/2, -z+1/2'
'x+1/2, -y+1/2, -z+1/2'
'-x, -y, -z'
'x, y, -z'
'x, -y, z-1/2'
'-x, y, z-1/2'
'-x+1/2, -y+1/2, -z'
'x+1/2, y+1/2, -z'
'x+1/2, -y+1/2, z-1/2'
'-x+1/2, y+1/2, z-1/2'

loop_
_atom_site_label
_atom_site_type_symbol
_atom_site_fract_x
_atom_site_fract_y
_atom_site_fract_z
_atom_site_U_iso_or_equiv
_atom_site_adp_type
_atom_site_occupancy
_atom_site_site_symmetry_order
_atom_site_calc_flag
_atom_site_refinement_flags_posn
_atom_site_refinement_flags_adp
_atom_site_refinement_flags_occupancy
Cu1 Cu 1.0000 0.5000 0.0000 0.0435(5) Uani 1 4 d DS T P
P2 P 0.7500 0.2500 0.32335(12) 0.0465(7) Uani 1 2 d S T P
N2 N 0.9104(3) 0.4512(3) 0.0876(3) 0.0292(11) Uani 1 1 d . . .
N1 N 0.7257(4) 0.3360(3) 0.2626(3) 0.0383(13) Uani 1 1 d . . .
H1 H 0.6662 0.3597 0.2672 0.046 Uiso 1 1 calc R U .
O2 O 1.1110(5) 0.3593(4) 0.0000 0.0363(14) Uani 1 2 d DS T P
H1W H 1.090(4) 0.313(2) 0.033(3) 0.054 Uiso 1 1 d D U .
O1 O 0.8449(4) 0.2638(3) 0.3668(2) 0.0623(16) Uani 1 1 d . . .
C1 C 0.7873(4) 0.3741(4) 0.2063(3) 0.0327(13) Uani 1 1 d . . .
C3 C 0.8165(5) 0.4787(4) 0.1006(3) 0.0387(15) Uani 1 1 d . . .
H3 H 0.7916 0.5257 0.0683 0.046 Uiso 1 1 calc R U .
C2 C 0.7546(5) 0.4433(4) 0.1576(4) 0.0395(15) Uani 1 1 d . . .
H2A H 0.6892 0.4661 0.1638 0.047 Uiso 1 1 calc R U .
C5 C 0.9427(4) 0.3863(4) 0.1358(3) 0.0366(14) Uani 1 1 d . . .
H5 H 1.0095 0.3669 0.1296 0.044 Uiso 1 1 calc R U .
C6 C 0.8857(4) 0.3457(4) 0.1938(3) 0.0368(14) Uani 1 1 d . . .
H6 H 0.9127 0.2989 0.2252 0.044 Uiso 1 1 calc R U .

loop_
_atom_site_aniso_label
_atom_site_aniso_U_11
_atom_site_aniso_U_22
_atom_site_aniso_U_33
_atom_site_aniso_U_23
_atom_site_aniso_U_13
_atom_site_aniso_U_12
Cu1 0.0578(10) 0.0605(11) 0.0122(6) 0.000 0.000 -0.0430(9)
P2 0.0690(17) 0.0549(15) 0.0156(10) 0.000 0.000 -0.0395(13)
N2 0.033(3) 0.037(3) 0.018(2) 0.0018(19) -0.003(2) -0.017(2)
N1 0.056(3) 0.035(3) 0.024(2) -0.002(2) 0.011(2) -0.023(2)
O2 0.060(4) 0.021(3) 0.028(3) 0.000 0.000 0.002(3)
O1 0.088(4) 0.074(3) 0.025(2) 0.006(2) -0.019(2) -0.050(3)
C1 0.038(3) 0.039(3) 0.022(3) -0.010(2) 0.004(2) -0.018(3)
C3 0.051(4) 0.032(3) 0.034(3) 0.003(3) 0.002(3) -0.010(3)
C2 0.047(4) 0.028(3) 0.044(3) -0.003(3) 0.012(3) -0.007(3)
C5 0.028(3) 0.056(4) 0.026(3) 0.009(3) 0.000(2) -0.016(3)
C6 0.037(3) 0.047(4) 0.027(3) 0.011(3) -0.004(3) -0.014(3)

loop_
_atom_type_symbol
_atom_type_description
_atom_type_scat_dispersion_real
_atom_type_scat_dispersion_imag
_atom_type_scat_source
C C 0.0033 0.0016 'International Tables Vol C Tables 4.2.6.8 and 6.1.1.4'
H H 0.0000 0.0000 'International Tables Vol C Tables 4.2.6.8 and 6.1.1.4'
N N 0.0061 0.0033 'International Tables Vol C Tables 4.2.6.8 and 6.1.1.4'
O O 0.0106 0.0060 'International Tables Vol C Tables 4.2.6.8 and 6.1.1.4'
P P 0.1023 0.0942 'International Tables Vol C Tables 4.2.6.8 and 6.1.1.4'
Cu Cu 0.3201 1.2651 'International Tables Vol C Tables 4.2.6.8 and 6.1.1.4'

loop_
_geom_angle_atom_site_label_1
_geom_angle_atom_site_label_2
_geom_angle_atom_site_label_3
_geom_angle
_geom_angle_site_symmetry_1
_geom_angle_site_symmetry_3
N2 Cu1 N2 180.00(17) 10 2_765
N2 Cu1 N2 88.1(2) 10 9_765
N2 Cu1 N2 91.9(2) 2_765 9_765
N2 Cu1 N2 91.9(2) 10 .
N2 Cu1 N2 88.1(2) 2_765 .
N2 Cu1 N2 180.0 9_765 .
N2 Cu1 O2 92.63(17) 10 .
N2 Cu1 O2 87.37(17) 2_765 .
N2 Cu1 O2 87.37(17) 9_765 .
N2 Cu1 O2 92.63(17) . .
O1 P2 O1 121.6(4) 6_655 .
O1 P2 N1 110.8(2) 6_655 6_655
O1 P2 N1 103.6(3) . 6_655
O1 P2 N1 103.6(3) 6_655 .
O1 P2 N1 110.8(2) . .
N1 P2 N1 105.6(3) 6_655 .
C5 N2 C3 115.6(5) . .
C5 N2 Cu1 120.3(4) . .
C3 N2 Cu1 124.1(4) . .
C1 N1 P2 128.1(5) . .
C1 N1 H1 116.0 . .
P2 N1 H1 116.0 . .
Cu1 O2 H1W 116(3) . .
N1 C1 C2 121.3(6) . .
N1 C1 C6 122.7(6) . .
C2 C1 C6 115.9(5) . .
N2 C3 C2 124.2(6) . .
N2 C3 H3 117.9 . .
C2 C3 H3 117.9 . .
C3 C2 C1 120.3(6) . .
C3 C2 H2A 119.9 . .
C1 C2 H2A 119.9 . .
N2 C5 C6 124.4(6) . .
N2 C5 H5 117.8 . .
C6 C5 H5 117.8 . .
C5 C6 C1 119.6(6) . .
C5 C6 H6 120.2 . .
C1 C6 H6 120.2 . .

loop_
_geom_bond_atom_site_label_1
_geom_bond_atom_site_label_2
_geom_bond_distance
_geom_bond_site_symmetry_2
Cu1 N2 2.030(4) 10
Cu1 N2 2.030(4) 2_765
Cu1 N2 2.030(4) 9_765
Cu1 N2 2.030(4) .
Cu1 O2 2.591(6) .
P2 O1 1.482(5) 6_655
P2 O1 1.482(5) .
P2 N1 1.676(5) 6_655
P2 N1 1.676(5) .
N2 C5 1.337(7) .
N2 C3 1.348(8) .
N1 C1 1.376(7) .
N1 H1 0.8800 .
O2 H1W 0.923(19) .
C1 C2 1.392(8) .
C1 C6 1.407(8) .
C3 C2 1.370(8) .
C3 H3 0.9500 .
C2 H2A 0.9500 .
C5 C6 1.377(7) .
C5 H5 0.9500 .
C6 H6 0.9500 .

loop_
_geom_hbond_atom_site_label_D
_geom_hbond_atom_site_label_H
_geom_hbond_atom_site_label_A
_geom_hbond_distance_DH
_geom_hbond_distance_HA
_geom_hbond_distance_DA
_geom_hbond_angle_DHA
_geom_hbond_site_symmetry_A
O2 H1W O1 0.923(19) 2.03(5) 2.711(5) 129(5) 3_755

loop_
_platon_squeeze_void_nr
_platon_squeeze_void_average_x
_platon_squeeze_void_average_y
_platon_squeeze_void_average_z
_platon_squeeze_void_volume
_platon_squeeze_void_count_electrons
_platon_squeeze_void_content
1 -0.026 0.017 -0.028 1193 425 ' '
